data_7703144
loop_
_publ_author_name
'Eliseeva, Anastasiya A.'
'Ivanov, Daniil M.'
'Novikov, Alexander S.'
'Rozhkov, Anton V.'
'Kornyakov, Ilya V.'
'Dubovtsev, Alexey Yu'
'Kukushkin, Vadim Yu'

_publ_section_title
;
 Hexaiododiplatinate(ii) as a useful supramolecular synthon for halogen
 bond involving crystal engineering.
;
_journal_issue 2
_journal_name_full 'Dalton transactions (Cambridge, England : 2003)'
_journal_page_first 356
_journal_page_last 367
_journal_paper_doi 10.1039/c9dt04221k
_journal_volume 49
_journal_year 2020
_chemical_formula_moiety 'I3 Pt, C6 F4 I2, C16 H36 N'
_chemical_formula_sum 'C22 H36 F4 I5 N Pt'
_chemical_formula_weight 1220.11
_space_group_crystal_system triclinic
_space_group_IT_number 2
_space_group_name_Hall '-P 1'
_space_group_name_H-M_alt 'P -1'
_atom_sites_solution_hydrogens geom
_atom_sites_solution_primary iterative
_audit_creation_date 2019-06-02
_audit_creation_method
;
Olex2 1.2
(compiled 2018.05.29 svn.r3508 for OlexSys, GUI svn.r5506)
;
_audit_update_record
;
2019-08-05 deposited with the CCDC.	2019-12-03 downloaded from the CCDC.
;
_cell_angle_alpha 81.698(4)
_cell_angle_beta 85.055(3)
_cell_angle_gamma 77.612(3)
_cell_formula_units_Z 2
_cell_length_a 9.4019(3)
_cell_length_b 9.4572(5)
_cell_length_c 18.4950(7)
_cell_measurement_reflns_used 8447
_cell_measurement_temperature 100(2)
_cell_measurement_theta_max 31.1930
_cell_measurement_theta_min 3.3470
_cell_volume 1586.78(12)
_computing_cell_refinement
;
CrysAlisPro, Agilent Technologies,
Version 1.171.36.32 (release 02-08-2013 CrysAlis171 .NET)
(compiled Aug  2 2013,16:46:58)
;
_computing_data_collection
;
CrysAlisPro, Agilent Technologies,
Version 1.171.36.32 (release 02-08-2013 CrysAlis171 .NET)
(compiled Aug  2 2013,16:46:58)
;
_computing_data_reduction
;
CrysAlisPro, Agilent Technologies,
Version 1.171.36.32 (release 02-08-2013 CrysAlis171 .NET)
(compiled Aug  2 2013,16:46:58)
;
_computing_molecular_graphics 'Olex2 (Dolomanov et al., 2009)'
_computing_publication_material 'Olex2 (Dolomanov et al., 2009)'
_computing_structure_refinement 'ShelXL (Sheldrick, 2015)'
_computing_structure_solution 'olex2.solve (Bourhis et al., 2015)'
_diffrn_ambient_temperature 100(2)
_diffrn_detector_area_resol_mean 16.2096
_diffrn_measured_fraction_theta_full 0.997
_diffrn_measured_fraction_theta_max 0.998
_diffrn_measurement_details
;
#__ type_ start__ end____ width___ exp.time_
  1 omega  -99.00  -37.00   1.0000    8.5400
omega____ theta____ kappa____ phi______ frames
    -      -23.2058  166.0000  114.0000 62

#__ type_ start__ end____ width___ exp.time_
  2 omega   22.00   64.00   1.0000    8.5400
omega____ theta____ kappa____ phi______ frames
    -       24.2996  -99.0000   60.0000 42

#__ type_ start__ end____ width___ exp.time_
  3 omega  -42.00    9.00   1.0000    8.5400
omega____ theta____ kappa____ phi______ frames
    -       24.2996  -57.0000  -90.0000 51

#__ type_ start__ end____ width___ exp.time_
  4 omega   -4.00   64.00   1.0000    8.5400
omega____ theta____ kappa____ phi______ frames
    -       24.2996   77.0000  -30.0000 68

#__ type_ start__ end____ width___ exp.time_
  5 omega  -25.00   65.00   1.0000    8.5400
omega____ theta____ kappa____ phi______ frames
    -       24.2996  -99.0000  150.0000 90

#__ type_ start__ end____ width___ exp.time_
  6 omega  -17.00   97.00   1.0000    8.5400
omega____ theta____ kappa____ phi______ frames
    -       24.2996   19.0000   90.0000 114
;
_diffrn_measurement_device_type 'Xcalibur, Eos'
_diffrn_measurement_method '\w scans'
_diffrn_orient_matrix_UB_11 -0.0144348000
_diffrn_orient_matrix_UB_12 -0.0654233000
_diffrn_orient_matrix_UB_13 -0.0094475000
_diffrn_orient_matrix_UB_21 0.0044126000
_diffrn_orient_matrix_UB_22 -0.0316040000
_diffrn_orient_matrix_UB_23 0.0371363000
_diffrn_orient_matrix_UB_31 -0.0758803000
_diffrn_orient_matrix_UB_32 0.0267932000
_diffrn_orient_matrix_UB_33 0.0062182000
_diffrn_radiation_monochromator graphite
_diffrn_radiation_type MoK\a
_diffrn_radiation_wavelength 0.71073
_diffrn_reflns_av_R_equivalents 0.0251
_diffrn_reflns_av_unetI/netI 0.0418
_diffrn_reflns_Laue_measured_fraction_full 0.997
_diffrn_reflns_Laue_measured_fraction_max 0.998
_diffrn_reflns_limit_h_max 12
_diffrn_reflns_limit_h_min -12
_diffrn_reflns_limit_k_max 12
_diffrn_reflns_limit_k_min -7
_diffrn_reflns_limit_l_max 24
_diffrn_reflns_limit_l_min -24
_diffrn_reflns_number 14669
_diffrn_reflns_point_group_measured_fraction_full 0.997
_diffrn_reflns_point_group_measured_fraction_max 0.998
_diffrn_reflns_theta_full 25.242
_diffrn_reflns_theta_max 28.499
_diffrn_reflns_theta_min 2.542
_diffrn_source 'Enhance (Mo) X-ray Source'
_exptl_absorpt_coefficient_mu 9.321
_exptl_absorpt_correction_T_max 1.00000
_exptl_absorpt_correction_T_min 0.62218
_exptl_absorpt_correction_type multi-scan
_exptl_absorpt_process_details
;
CrysAlisPro, Agilent Technologies,
Version 1.171.36.32 (release 02-08-2013 CrysAlis171 .NET)
(compiled Aug  2 2013,16:46:58)
Empirical absorption correction using spherical harmonics,
 implemented in SCALE3 ABSPACK scaling algorithm.
;
_exptl_crystal_colour brown
_exptl_crystal_density_diffrn 2.554
_exptl_crystal_description prism
_exptl_crystal_F_000 1108
_exptl_crystal_size_max 0.36
_exptl_crystal_size_mid 0.28
_exptl_crystal_size_min 0.19
_refine_diff_density_max 1.322
_refine_diff_density_min -0.938
_refine_diff_density_rms 0.166
_refine_ls_extinction_method none
_refine_ls_goodness_of_fit_ref 1.036
_refine_ls_hydrogen_treatment constr
_refine_ls_matrix_type full
_refine_ls_number_parameters 302
_refine_ls_number_reflns 8034
_refine_ls_number_restraints 0
_refine_ls_restrained_S_all 1.036
_refine_ls_R_factor_all 0.0310
_refine_ls_R_factor_gt 0.0254
_refine_ls_shift/su_max 0.001
_refine_ls_shift/su_mean 0.000
_refine_ls_structure_factor_coef Fsqd
_refine_ls_weighting_details 'w=1/[\s^2^(Fo^2^)+(0.0113P)^2^] where P=(Fo^2^+2Fc^2^)/3'
_refine_ls_weighting_scheme calc
_refine_ls_wR_factor_gt 0.0470
_refine_ls_wR_factor_ref 0.0492
_reflns_Friedel_coverage 0.000
_reflns_number_gt 7148
_reflns_number_total 8034
_reflns_threshold_expression 'I > 2\s(I)'
_cod_data_source_file c9dt04221k2.cif
_cod_data_source_block eaa033
_cod_database_code 7703144
_shelx_shelxl_version_number 2014/7
_chemical_oxdiff_formula 'C44 H72 N2 Pt2 I10 F8'
_shelx_space_group_comment
;
The symmetry employed for this shelxl refinement is uniquely defined
by the following loop, which should always be used as a source of
symmetry information in preference to the above space-group names.
They are only intended as comments.
;
_reflns_odcompleteness_completeness 99.89
_reflns_odcompleteness_iscentric 1
_reflns_odcompleteness_theta 28.98
_olex2_refinement_description
;
1. Others
 Fixed Uiso: H9A(0.02) H9B(0.02) H13A(0.017) H13B(0.017) H10A(0.025)
 H10B(0.025) H6A(0.029) H6B(0.029) H1A(0.019) H1B(0.019) H11A(0.026)
 H11B(0.026) H5A(0.02) H5B(0.02) H14A(0.02) H14B(0.02) H2A(0.022) H2B(0.022)
 H15A(0.022) H15B(0.022) H7A(0.042) H7B(0.042) H8A(0.065) H8B(0.065) H8C(0.065)
 H12A(0.064) H12B(0.064) H12C(0.064) H3A(0.028) H3B(0.028) H16A(0.042)
 H16B(0.042) H16C(0.042) H4A(0.042) H4B(0.042) H4C(0.042)
 Fixed X: H9A(0.8097) H9B(0.7861) H13A(0.4284) H13B(0.4819) H10A(0.6039)
 H10B(0.684) H6A(0.6593) H6B(0.6592) H1A(0.7533) H1B(0.7411) H11A(0.8198)
 H11B(0.9063) H5A(0.4436) H5B(0.4729) H14A(0.6011) H14B(0.6657) H2A(0.505)
 H2B(0.5391) H15A(0.3746) H15B(0.4425) H7A(0.5337) H7B(0.4133) H8A(0.3386)
 H8B(0.4763) H8C(0.3545) H12A(0.7937) H12B(0.6872) H12C(0.8534) H3A(0.7507)
 H3B(0.7021) H16A(0.6014) H16B(0.4402) H16C(0.5383) H4A(0.5336) H4B(0.6325)
 H4C(0.495)
 Fixed Y: H9A(0.4058) H9B(0.3124) H13A(0.5002) H13B(0.3442) H10A(0.2264)
 H10B(0.2854) H6A(0.5379) H6B(0.6771) H1A(0.6244) H1B(0.5453) H11A(0.0706)
 H11B(0.135) H5A(0.6289) H5B(0.4785) H14A(0.4501) H14B(0.2965) H2A(0.7002)
 H2B(0.7884) H15A(0.3772) H15B(0.2229) H7A(0.7285) H7B(0.6504) H8A(0.9031)
 H8B(0.9074) H8C(0.8298) H12A(0.0282) H12B(-0.0204) H12C(-0.0939) H3A(0.8334)
 H3B(0.758) H16A(0.1752) H16B(0.2141) H16C(0.3311) H4A(1.017) H4B(1.0156)
 H4C(0.9443)
 Fixed Z: H9A(0.1679) H9B(0.2432) H13A(0.2876) H13B(0.2644) H10A(0.1814)
 H10B(0.1088) H6A(0.0663) H6B(0.1035) H1A(0.2098) H1B(0.2897) H11A(0.2181)
 H11B(0.1494) H5A(0.1748) H5B(0.1447) H14A(0.3758) H14B(0.3503) H2A(0.3041)
 H2B(0.2281) H15A(0.409) H15B(0.3857) H7A(-0.0104) H7B(0.0308) H8A(0.0283)
 H8B(0.0694) H8C(0.1096) H12A(0.0726) H12B(0.1368) H12C(0.1358) H3A(0.277)
 H3B(0.3535) H16A(0.4808) H16B(0.5131) H16C(0.5034) H4A(0.2818) H4B(0.3461)
 H4C(0.3607)
;
_olex2_submission_special_instructions 'No special instructions were received'

loop_
_space_group_symop_operation_xyz
'x, y, z'
'-x, -y, -z'

loop_
_atom_site_label
_atom_site_type_symbol
_atom_site_fract_x
_atom_site_fract_y
_atom_site_fract_z
_atom_site_U_iso_or_equiv
_atom_site_adp_type
_atom_site_occupancy
_atom_site_site_symmetry_order
_atom_site_calc_flag
_atom_site_refinement_flags_posn
Pt1 Pt 0.08900(2) 0.46267(2) 0.09226(2) 0.01253(4) Uani 1 1 d .
I1 I 0.03899(3) 0.31304(3) -0.00630(2) 0.01575(6) Uani 1 1 d .
I3 I 0.10585(3) 0.62584(3) 0.19160(2) 0.01606(6) Uani 1 1 d .
I1S I 0.04328(3) 0.41360(3) 0.35973(2) 0.01653(6) Uani 1 1 d .
I2 I 0.24236(3) 0.23090(3) 0.16362(2) 0.01861(6) Uani 1 1 d .
I2S I -0.12472(3) 0.02545(3) 0.69656(2) 0.01980(6) Uani 1 1 d .
F2S F 0.1469(2) -0.0257(3) 0.58109(12) 0.0233(6) Uani 1 1 d .
F4S F -0.2192(2) 0.4771(3) 0.48109(12) 0.0212(5) Uani 1 1 d .
F3S F -0.2834(2) 0.3310(3) 0.60952(12) 0.0221(6) Uani 1 1 d .
F1S F 0.2134(2) 0.1207(3) 0.45391(12) 0.0229(6) Uani 1 1 d .
N00B N 0.6146(3) 0.4838(4) 0.22115(17) 0.0141(7) Uani 1 1 d .
C1S C -0.0016(4) 0.3030(5) 0.4627(2) 0.0151(8) Uani 1 1 d .
C4S C -0.0702(4) 0.1483(5) 0.5991(2) 0.0150(8) Uani 1 1 d .
C2S C 0.0897(4) 0.1758(5) 0.4911(2) 0.0176(9) Uani 1 1 d .
C9 C 0.7385(4) 0.3618(5) 0.1993(2) 0.0165(9) Uani 1 1 d .
H9A H 0.8097 0.4058 0.1679 0.020 Uiso 1 1 calc R
H9B H 0.7861 0.3124 0.2432 0.020 Uiso 1 1 calc R
C6S C -0.1263(4) 0.3527(5) 0.5047(2) 0.0174(9) Uani 1 1 d .
C3S C 0.0561(4) 0.0991(4) 0.5575(2) 0.0154(8) Uani 1 1 d .
C13 C 0.5141(4) 0.4241(4) 0.2812(2) 0.0139(8) Uani 1 1 d .
H13A H 0.4284 0.5002 0.2876 0.017 Uiso 1 1 calc R
H13B H 0.4819 0.3442 0.2644 0.017 Uiso 1 1 calc R
C10 C 0.6960(4) 0.2480(5) 0.1601(2) 0.0205(9) Uani 1 1 d .
H10A H 0.6039 0.2264 0.1814 0.025 Uiso 1 1 calc R
H10B H 0.6840 0.2854 0.1088 0.025 Uiso 1 1 calc R
C6 C 0.5977(4) 0.6159(5) 0.0901(2) 0.0238(10) Uani 1 1 d .
H6A H 0.6593 0.5379 0.0663 0.029 Uiso 1 1 calc R
H6B H 0.6592 0.6771 0.1035 0.029 Uiso 1 1 calc R
C1 C 0.6851(4) 0.5936(4) 0.2481(2) 0.0162(8) Uani 1 1 d .
H1A H 0.7533 0.6244 0.2098 0.019 Uiso 1 1 calc R
H1B H 0.7411 0.5453 0.2897 0.019 Uiso 1 1 calc R
C11 C 0.8132(4) 0.1106(5) 0.1669(2) 0.0219(10) Uani 1 1 d .
H11A H 0.8198 0.0706 0.2181 0.026 Uiso 1 1 calc R
H11B H 0.9063 0.1350 0.1494 0.026 Uiso 1 1 calc R
C5S C -0.1601(4) 0.2771(5) 0.5718(2) 0.0167(9) Uani 1 1 d .
C5 C 0.5198(4) 0.5521(5) 0.1581(2) 0.0166(8) Uani 1 1 d .
H5A H 0.4436 0.6289 0.1748 0.020 Uiso 1 1 calc R
H5B H 0.4729 0.4785 0.1447 0.020 Uiso 1 1 calc R
C14 C 0.5771(4) 0.3698(5) 0.3554(2) 0.0171(9) Uani 1 1 d .
H14A H 0.6011 0.4501 0.3758 0.020 Uiso 1 1 calc R
H14B H 0.6657 0.2965 0.3503 0.020 Uiso 1 1 calc R
C2 C 0.5827(4) 0.7285(5) 0.2709(2) 0.0185(9) Uani 1 1 d .
H2A H 0.5050 0.7002 0.3041 0.022 Uiso 1 1 calc R
H2B H 0.5391 0.7884 0.2281 0.022 Uiso 1 1 calc R
C15 C 0.4641(4) 0.3042(5) 0.4062(2) 0.0186(9) Uani 1 1 d .
H15A H 0.3746 0.3772 0.4090 0.022 Uiso 1 1 calc R
H15B H 0.4425 0.2229 0.3857 0.022 Uiso 1 1 calc R
C7 C 0.4847(5) 0.7074(6) 0.0370(2) 0.0346(12) Uani 1 1 d .
H7A H 0.5337 0.7285 -0.0104 0.042 Uiso 1 1 calc R
H7B H 0.4133 0.6504 0.0308 0.042 Uiso 1 1 calc R
C8 C 0.4063(5) 0.8500(6) 0.0635(3) 0.0436(14) Uani 1 1 d .
H8A H 0.3386 0.9031 0.0283 0.065 Uiso 1 1 calc GR
H8B H 0.4763 0.9074 0.0694 0.065 Uiso 1 1 calc GR
H8C H 0.3545 0.8298 0.1096 0.065 Uiso 1 1 calc GR
C12 C 0.7842(6) -0.0044(6) 0.1241(3) 0.0428(14) Uani 1 1 d .
H12A H 0.7937 0.0282 0.0726 0.064 Uiso 1 1 calc GR
H12B H 0.6872 -0.0204 0.1368 0.064 Uiso 1 1 calc GR
H12C H 0.8534 -0.0939 0.1358 0.064 Uiso 1 1 calc GR
C3 C 0.6667(4) 0.8154(5) 0.3084(2) 0.0231(10) Uani 1 1 d .
H3A H 0.7507 0.8334 0.2770 0.028 Uiso 1 1 calc R
H3B H 0.7021 0.7580 0.3535 0.028 Uiso 1 1 calc R
C16 C 0.5158(5) 0.2513(6) 0.4830(2) 0.0280(11) Uani 1 1 d .
H16A H 0.6014 0.1752 0.4808 0.042 Uiso 1 1 calc GR
H16B H 0.4402 0.2141 0.5131 0.042 Uiso 1 1 calc GR
H16C H 0.5383 0.3311 0.5034 0.042 Uiso 1 1 calc GR
C4 C 0.5732(5) 0.9617(5) 0.3259(2) 0.0282(11) Uani 1 1 d .
H4A H 0.5336 1.0170 0.2818 0.042 Uiso 1 1 calc GR
H4B H 0.6325 1.0156 0.3461 0.042 Uiso 1 1 calc GR
H4C H 0.4950 0.9443 0.3607 0.042 Uiso 1 1 calc GR

loop_
_atom_site_aniso_label
_atom_site_aniso_U_11
_atom_site_aniso_U_22
_atom_site_aniso_U_33
_atom_site_aniso_U_23
_atom_site_aniso_U_13
_atom_site_aniso_U_12
Pt1 0.01248(7) 0.01530(8) 0.01010(7) -0.00179(6) 0.00072(5) -0.00388(6)
I1 0.02063(13) 0.01406(13) 0.01261(12) -0.00274(10) -0.00113(10) -0.00292(11)
I3 0.01450(12) 0.02080(14) 0.01413(12) -0.00521(11) -0.00040(9) -0.00459(11)
I1S 0.01582(12) 0.02097(15) 0.01387(12) -0.00269(11) -0.00138(9) -0.00559(11)
I2 0.01812(12) 0.01916(15) 0.01755(13) 0.00147(11) -0.00273(10) -0.00353(11)
I2S 0.02257(13) 0.02318(15) 0.01439(13) 0.00019(11) -0.00325(10) -0.00719(12)
F2S 0.0207(12) 0.0201(14) 0.0251(13) 0.0026(11) -0.0033(10) 0.0014(11)
F4S 0.0210(12) 0.0178(13) 0.0212(12) -0.0006(11) 0.0004(10) 0.0021(10)
F3S 0.0218(12) 0.0241(14) 0.0173(12) -0.0036(11) 0.0043(10) 0.0005(11)
F1S 0.0165(11) 0.0273(15) 0.0232(13) -0.0045(11) 0.0022(10) -0.0013(11)
N00B 0.0111(15) 0.0157(18) 0.0157(16) -0.0040(14) 0.0001(12) -0.0027(14)
C1S 0.0147(18) 0.018(2) 0.0146(19) -0.0037(17) -0.0012(15) -0.0076(17)
C4S 0.0172(19) 0.017(2) 0.0128(18) -0.0002(16) -0.0026(15) -0.0084(17)
C2S 0.0132(18) 0.024(2) 0.018(2) -0.0095(18) -0.0002(15) -0.0040(17)
C9 0.0099(17) 0.021(2) 0.018(2) -0.0037(17) 0.0000(15) -0.0021(16)
C6S 0.0172(19) 0.016(2) 0.020(2) -0.0069(17) -0.0019(16) -0.0029(17)
C3S 0.0121(17) 0.012(2) 0.023(2) -0.0033(17) -0.0036(15) -0.0030(16)
C13 0.0129(17) 0.015(2) 0.0155(19) -0.0028(16) 0.0014(14) -0.0077(16)
C10 0.0178(19) 0.023(2) 0.022(2) -0.0047(19) -0.0030(16) -0.0036(18)
C6 0.021(2) 0.032(3) 0.018(2) -0.004(2) 0.0032(17) -0.006(2)
C1 0.0160(18) 0.017(2) 0.019(2) -0.0045(17) -0.0032(15) -0.0082(17)
C11 0.021(2) 0.023(2) 0.019(2) -0.0034(18) -0.0028(17) 0.0025(18)
C5S 0.0140(18) 0.020(2) 0.017(2) -0.0083(17) 0.0035(15) -0.0011(17)
C5 0.0125(18) 0.021(2) 0.017(2) -0.0002(17) -0.0031(15) -0.0042(17)
C14 0.0147(18) 0.020(2) 0.017(2) -0.0007(17) -0.0021(15) -0.0063(17)
C2 0.0160(19) 0.018(2) 0.021(2) -0.0007(18) 0.0009(16) -0.0043(17)
C15 0.0166(19) 0.021(2) 0.017(2) 0.0006(18) 0.0002(16) -0.0018(17)
C7 0.039(3) 0.051(4) 0.014(2) 0.007(2) -0.0058(19) -0.015(3)
C8 0.043(3) 0.041(3) 0.040(3) 0.024(3) -0.013(2) -0.007(3)
C12 0.056(3) 0.026(3) 0.044(3) -0.015(3) -0.020(3) 0.010(3)
C3 0.019(2) 0.025(3) 0.028(2) -0.006(2) -0.0053(17) -0.0059(19)
C16 0.022(2) 0.037(3) 0.021(2) 0.004(2) -0.0021(18) -0.002(2)
C4 0.026(2) 0.028(3) 0.034(3) -0.008(2) -0.0063(19) -0.009(2)

loop_
_atom_type_symbol
_atom_type_description
_atom_type_scat_dispersion_real
_atom_type_scat_dispersion_imag
_atom_type_scat_source
C C 0.0033 0.0016 'International Tables Vol C Tables 4.2.6.8 and 6.1.1.4'
H H 0.0000 0.0000 'International Tables Vol C Tables 4.2.6.8 and 6.1.1.4'
F F 0.0171 0.0103 'International Tables Vol C Tables 4.2.6.8 and 6.1.1.4'
I I -0.4742 1.8119 'International Tables Vol C Tables 4.2.6.8 and 6.1.1.4'
N N 0.0061 0.0033 'International Tables Vol C Tables 4.2.6.8 and 6.1.1.4'
Pt Pt -1.7033 8.3905 'International Tables Vol C Tables 4.2.6.8 and 6.1.1.4'

loop_
_geom_angle_atom_site_label_1
_geom_angle_atom_site_label_2
_geom_angle_atom_site_label_3
_geom_angle
_geom_angle_site_symmetry_1
_geom_angle_site_symmetry_3
I1 Pt1 I1 84.600(10) . 2_565
I1 Pt1 I3 173.144(9) . .
I1 Pt1 I3 91.429(10) 2_565 .
I1 Pt1 I2 91.460(10) . .
I1 Pt1 I2 172.294(9) 2_565 .
I3 Pt1 I2 93.113(10) . .
Pt1 I1 Pt1 95.401(10) . 2_565
C13 N00B C9 110.5(3) . .
C1 N00B C9 106.4(3) . .
C1 N00B C13 110.5(3) . .
C1 N00B C5 111.7(3) . .
C5 N00B C9 111.8(3) . .
C5 N00B C13 106.0(3) . .
C2S C1S I1S 121.8(3) . .
C6S C1S I1S 121.1(3) . .
C6S C1S C2S 117.1(4) . .
C3S C4S I2S 120.5(3) . .
C5S C4S I2S 121.9(3) . .
C5S C4S C3S 117.5(3) . .
F1S C2S C1S 120.8(4) . .
F1S C2S C3S 117.5(4) . .
C3S C2S C1S 121.7(3) . .
N00B C9 H9A 108.2 . .
N00B C9 H9B 108.2 . .
H9A C9 H9B 107.4 . .
C10 C9 N00B 116.3(3) . .
C10 C9 H9A 108.2 . .
C10 C9 H9B 108.2 . .
F4S C6S C1S 120.4(4) . .
F4S C6S C5S 118.0(3) . .
C1S C6S C5S 121.6(4) . .
F2S C3S C4S 120.1(3) . .
F2S C3S C2S 118.9(3) . .
C2S C3S C4S 121.1(4) . .
N00B C13 H13A 108.1 . .
N00B C13 H13B 108.1 . .
H13A C13 H13B 107.3 . .
C14 C13 N00B 116.7(3) . .
C14 C13 H13A 108.1 . .
C14 C13 H13B 108.1 . .
C9 C10 H10A 109.8 . .
C9 C10 H10B 109.8 . .
H10A C10 H10B 108.2 . .
C11 C10 C9 109.6(3) . .
C11 C10 H10A 109.8 . .
C11 C10 H10B 109.8 . .
H6A C6 H6B 108.2 . .
C5 C6 H6A 109.7 . .
C5 C6 H6B 109.7 . .
C5 C6 C7 109.7(3) . .
C7 C6 H6A 109.7 . .
C7 C6 H6B 109.7 . .
N00B C1 H1A 108.3 . .
N00B C1 H1B 108.3 . .
N00B C1 C2 116.1(3) . .
H1A C1 H1B 107.4 . .
C2 C1 H1A 108.3 . .
C2 C1 H1B 108.3 . .
C10 C11 H11A 109.0 . .
C10 C11 H11B 109.0 . .
C10 C11 C12 112.7(4) . .
H11A C11 H11B 107.8 . .
C12 C11 H11A 109.0 . .
C12 C11 H11B 109.0 . .
F3S C5S C4S 120.4(3) . .
F3S C5S C6S 118.5(3) . .
C4S C5S C6S 121.0(3) . .
N00B C5 C6 115.7(3) . .
N00B C5 H5A 108.3 . .
N00B C5 H5B 108.3 . .
C6 C5 H5A 108.3 . .
C6 C5 H5B 108.3 . .
H5A C5 H5B 107.4 . .
C13 C14 H14A 109.9 . .
C13 C14 H14B 109.9 . .
C13 C14 C15 108.8(3) . .
H14A C14 H14B 108.3 . .
C15 C14 H14A 109.9 . .
C15 C14 H14B 109.9 . .
C1 C2 H2A 109.7 . .
C1 C2 H2B 109.7 . .
C1 C2 C3 109.7(3) . .
H2A C2 H2B 108.2 . .
C3 C2 H2A 109.7 . .
C3 C2 H2B 109.7 . .
C14 C15 H15A 109.1 . .
C14 C15 H15B 109.1 . .
H15A C15 H15B 107.8 . .
C16 C15 C14 112.5(3) . .
C16 C15 H15A 109.1 . .
C16 C15 H15B 109.1 . .
C6 C7 H7A 109.0 . .
C6 C7 H7B 109.0 . .
H7A C7 H7B 107.8 . .
C8 C7 C6 112.9(4) . .
C8 C7 H7A 109.0 . .
C8 C7 H7B 109.0 . .
C7 C8 H8A 109.5 . .
C7 C8 H8B 109.5 . .
C7 C8 H8C 109.5 . .
H8A C8 H8B 109.5 . .
H8A C8 H8C 109.5 . .
H8B C8 H8C 109.5 . .
C11 C12 H12A 109.5 . .
C11 C12 H12B 109.5 . .
C11 C12 H12C 109.5 . .
H12A C12 H12B 109.5 . .
H12A C12 H12C 109.5 . .
H12B C12 H12C 109.5 . .
C2 C3 H3A 109.1 . .
C2 C3 H3B 109.1 . .
C2 C3 C4 112.5(3) . .
H3A C3 H3B 107.8 . .
C4 C3 H3A 109.1 . .
C4 C3 H3B 109.1 . .
C15 C16 H16A 109.5 . .
C15 C16 H16B 109.5 . .
C15 C16 H16C 109.5 . .
H16A C16 H16B 109.5 . .
H16A C16 H16C 109.5 . .
H16B C16 H16C 109.5 . .
C3 C4 H4A 109.5 . .
C3 C4 H4B 109.5 . .
C3 C4 H4C 109.5 . .
H4A C4 H4B 109.5 . .
H4A C4 H4C 109.5 . .
H4B C4 H4C 109.5 . .

loop_
_geom_bond_atom_site_label_1
_geom_bond_atom_site_label_2
_geom_bond_distance
_geom_bond_site_symmetry_2
Pt1 I1 2.5931(3) .
Pt1 I1 2.5952(3) 2_565
Pt1 I3 2.5992(3) .
Pt1 I2 2.6004(3) .
I1 Pt1 2.5953(3) 2_565
I1S C1S 2.091(4) .
I2S C4S 2.086(4) .
F2S C3S 1.340(4) .
F4S C6S 1.347(4) .
F3S C5S 1.342(4) .
F1S C2S 1.343(4) .
N00B C9 1.526(5) .
N00B C13 1.520(4) .
N00B C1 1.506(5) .
N00B C5 1.512(5) .
C1S C2S 1.383(6) .
C1S C6S 1.382(5) .
C4S C3S 1.389(5) .
C4S C5S 1.380(5) .
C2S C3S 1.382(6) .
C9 H9A 0.9700 .
C9 H9B 0.9700 .
C9 C10 1.517(6) .
C6S C5S 1.388(5) .
C13 H13A 0.9700 .
C13 H13B 0.9700 .
C13 C14 1.519(5) .
C10 H10A 0.9700 .
C10 H10B 0.9700 .
C10 C11 1.510(5) .
C6 H6A 0.9700 .
C6 H6B 0.9700 .
C6 C5 1.514(5) .
C6 C7 1.543(6) .
C1 H1A 0.9700 .
C1 H1B 0.9700 .
C1 C2 1.512(5) .
C11 H11A 0.9700 .
C11 H11B 0.9700 .
C11 C12 1.515(6) .
C5 H5A 0.9700 .
C5 H5B 0.9700 .
C14 H14A 0.9700 .
C14 H14B 0.9700 .
C14 C15 1.530(5) .
C2 H2A 0.9700 .
C2 H2B 0.9700 .
C2 C3 1.523(6) .
C15 H15A 0.9700 .
C15 H15B 0.9700 .
C15 C16 1.520(5) .
C7 H7A 0.9700 .
C7 H7B 0.9700 .
C7 C8 1.518(7) .
C8 H8A 0.9600 .
C8 H8B 0.9600 .
C8 H8C 0.9600 .
C12 H12A 0.9600 .
C12 H12B 0.9600 .
C12 H12C 0.9600 .
C3 H3A 0.9700 .
C3 H3B 0.9700 .
C3 C4 1.533(6) .
C16 H16A 0.9600 .
C16 H16B 0.9600 .
C16 H16C 0.9600 .
C4 H4A 0.9600 .
C4 H4B 0.9600 .
C4 H4C 0.9600 .
